data_1524747
loop_
_publ_author_name
'Krebs, B.'
'Roesky, W.'
'Diehl, M.'
'Hein, M.'

_publ_section_title
;
 Ein Cyclotetra(azadithian) - der erste zwoelfgliedrige
 Schwefel-Stickstoff-Ring
;
_journal_name_full 'Angewandte Chemie (German Edition)'
_journal_page_first 825
_journal_page_last 825
_journal_volume 90
_journal_year 1978
_chemical_formula_sum 'C4 F12 N4 O8 S12'
_chemical_name_systematic 'S8 N4 (S O2 C F3)4'
_space_group_IT_number 15
_symmetry_space_group_name_Hall '-C 2yc'
_symmetry_space_group_name_H-M 'C 1 2/c 1'
_cell_angle_alpha 90
_cell_angle_beta 117.16
_cell_angle_gamma 90
_cell_formula_units_Z 4
_cell_length_a 24.408
_cell_length_b 7.377
_cell_length_c 16.715
_cell_volume 2677.806
_citation_journal_id_ASTM ANCEAD
_cod_data_source_file Krebs_ANCEAD_1978_550.cif
_cod_data_source_block C4F12N4O8S12
_cod_database_code 1524747

loop_
_symmetry_equiv_pos_as_xyz
x,y,z
-x,y,-z+1/2
-x,-y,-z
x,-y,z-1/2
x+1/2,y+1/2,z
-x+1/2,y+1/2,-z+1/2
-x+1/2,-y+1/2,-z
x+1/2,-y+1/2,z-1/2

loop_
_atom_site_label
_atom_site_type_symbol
_atom_site_fract_x
_atom_site_fract_y
_atom_site_fract_z
_atom_site_occupancy
_atom_site_U_iso_or_equiv
N1 N-3 0.18061 0.24483 0.32008 1 0.0
O4 O-2 0.36972 0.58153 0.37592 1 0.0
S4 S+2 0.2857 0.53393 0.53588 1 0.0
F4 F-1 0.46296 0.48644 0.55856 1 0.0
O3 O-2 0.33307 0.80907 0.44902 1 0.0
O1 O-2 0.17616 0.57589 0.34648 1 0.0
N2 N-3 0.32619 0.47716 0.47719 1 0.0
C2 C+4 0.43756 0.64657 0.54503 1 0.0
F5 F-1 0.47155 0.76147 0.52863 1 0.0
F3 F-1 0.1039 0.48336 0.15751 1 0.0
S2 S+2 0.2451 0.28514 0.30479 1 0.0
F6 F-1 0.43414 0.69677 0.61868 1 0.0
S5 S+2 0.13986 0.41697 0.32708 1 0.0
S6 S+2 0.36089 0.64098 0.4496 1 0.0
O2 O-2 0.10873 0.36283 0.37649 1 0.0
C1 C+4 0.07941 0.44739 0.211 1 0.0
F1 F-1 0.04548 0.58585 0.21118 1 0.0
F2 F-1 0.04577 0.30201 0.18222 1 0.0
S3 S+2 0.31705 0.26656 0.42784 1 0.0
S1 S+2 0.16174 0.02593 0.33401 1 0.0
